data_7102160
loop_
_publ_author_name
'Aaker\"oy, Christer B'
'Desper, John'
'Smith, Michelle M'

_publ_section_title
;
 Constructing, deconstructing, and reconstructing ternary
 supermolecules.
;
_journal_issue 38
_journal_name_full 'Chemical communications (Cambridge, England)'
_journal_page_first 3936
_journal_page_last 3938
_journal_paper_doi 10.1039/b707518a
_journal_year 2007
_chemical_formula_moiety
;
(C15 H13 N3) (C7 H6 O3)
;
_chemical_formula_sum 'C22 H19 N3 O3'
_chemical_formula_weight 373.40
_chemical_name_common '1-((4-pyridyl)methyl)-2-phenylimidazole, 4-hydroxybenzoic acid'
_chemical_name_systematic
;
1-[(4-pyridyl)methyl]-2-phenylimidazole, 4-hydroxybenzoic acid
;
_space_group_IT_number 2
_symmetry_cell_setting triclinic
_symmetry_space_group_name_Hall '-P 1'
_symmetry_space_group_name_H-M 'P -1'
_atom_sites_solution_hydrogens geom
_atom_sites_solution_primary direct
_atom_sites_solution_secondary difmap
_audit_creation_method SHELXL-97
_cell_angle_alpha 82.364(6)
_cell_angle_beta 86.045(7)
_cell_angle_gamma 75.888(6)
_cell_formula_units_Z 2
_cell_length_a 8.0137(8)
_cell_length_b 9.8024(9)
_cell_length_c 12.0784(13)
_cell_measurement_reflns_used 2490
_cell_measurement_temperature 173(2)
_cell_measurement_theta_max 27.35
_cell_measurement_theta_min 2.05
_cell_volume 911.35(16)
_computing_cell_refinement 'Bruker XSCANS'
_computing_data_collection 'Bruker XSCANS'
_computing_data_reduction 'Bruker SHELXTL'
_computing_molecular_graphics 'Bruker SHELXTL'
_computing_publication_material 'Bruker SHELXTL'
_computing_structure_refinement 'SHELXL-97 (Sheldrick, 1997)'
_computing_structure_solution 'SHELXS-97 (Sheldrick, 1990)'
_diffrn_ambient_temperature 173(2)
_diffrn_measured_fraction_theta_full 0.951
_diffrn_measured_fraction_theta_max 0.951
_diffrn_measurement_device_type 'CCD area detector'
_diffrn_measurement_method 'phi and omega scans'
_diffrn_radiation_monochromator graphite
_diffrn_radiation_source 'fine-focus sealed tube'
_diffrn_radiation_type MoK\a
_diffrn_radiation_wavelength 0.71073
_diffrn_reflns_av_R_equivalents 0.0859
_diffrn_reflns_av_sigmaI/netI 0.0876
_diffrn_reflns_limit_h_max 10
_diffrn_reflns_limit_h_min -10
_diffrn_reflns_limit_k_max 11
_diffrn_reflns_limit_k_min -12
_diffrn_reflns_limit_l_max 15
_diffrn_reflns_limit_l_min -14
_diffrn_reflns_number 6742
_diffrn_reflns_theta_full 27.48
_diffrn_reflns_theta_max 27.48
_diffrn_reflns_theta_min 1.70
_exptl_absorpt_coefficient_mu 0.092
_exptl_absorpt_correction_type none
_exptl_crystal_colour colorless
_exptl_crystal_density_diffrn 1.361
_exptl_crystal_density_method 'not measured'
_exptl_crystal_description plate
_exptl_crystal_F_000 392
_exptl_crystal_size_max 0.40
_exptl_crystal_size_mid 0.40
_exptl_crystal_size_min 0.15
_refine_diff_density_max 0.447
_refine_diff_density_min -0.358
_refine_diff_density_rms 0.099
_refine_ls_extinction_coef 0.051(9)
_refine_ls_extinction_expression Fc^*^=kFc[1+0.001xFc^2^\l^3^/sin(2\q)]^-1/4^
_refine_ls_extinction_method SHELXL
_refine_ls_goodness_of_fit_ref 1.136
_refine_ls_hydrogen_treatment mixed
_refine_ls_matrix_type full
_refine_ls_number_parameters 260
_refine_ls_number_reflns 3987
_refine_ls_number_restraints 0
_refine_ls_restrained_S_all 1.136
_refine_ls_R_factor_all 0.0975
_refine_ls_R_factor_gt 0.0689
_refine_ls_shift/su_max 0.000
_refine_ls_shift/su_mean 0.000
_refine_ls_structure_factor_coef Fsqd
_refine_ls_weighting_details 'calc w=1/[\s^2^(Fo^2^)+(0.1000P)^2^+0.0000P] where P=(Fo^2^+2Fc^2^)/3'
_refine_ls_weighting_scheme calc
_refine_ls_wR_factor_gt 0.1795
_refine_ls_wR_factor_ref 0.1993
_reflns_number_gt 2605
_reflns_number_total 3987
_reflns_threshold_expression >2sigma(I)
_cod_data_source_file b707518a.txt
_cod_data_source_block 26
_cod_depositor_comments
;
The following automatic conversions were performed:
'_symmetry_cell_setting' value 'Triclinic' changed to 'triclinic'
according to '/home/saulius/struct/CIF-dictionaries/cif_core.dic'
dictionary named 'cif_core.dic' version 2.4.1 from 2010-06-29.

Automatic conversion script
Id: cif_fix_enum 1527 2010-12-29 10:47:43Z saulius 
;
_cod_original_sg_symbol_H-M P-1
_cod_database_code 7102160

loop_
_symmetry_equiv_pos_as_xyz
'x, y, z'
'-x, -y, -z'

loop_
_atom_site_label
_atom_site_type_symbol
_atom_site_fract_x
_atom_site_fract_y
_atom_site_fract_z
_atom_site_U_iso_or_equiv
_atom_site_adp_type
_atom_site_occupancy
_atom_site_symmetry_multiplicity
_atom_site_calc_flag
_atom_site_refinement_flags
N11 N 0.2858(3) 0.4120(2) 0.79592(16) 0.0288(5) Uani 1 1 d .
C12 C 0.2825(3) 0.4060(2) 0.9096(2) 0.0280(5) Uani 1 1 d .
N13 N 0.3037(3) 0.2731(2) 0.95539(18) 0.0346(5) Uani 1 1 d .
C14 C 0.3223(3) 0.1925(3) 0.8693(2) 0.0387(7) Uani 1 1 d .
H14 H 0.3400 0.0923 0.8777 0.046 Uiso 1 1 calc R
C15 C 0.3117(3) 0.2762(3) 0.7709(2) 0.0362(6) Uani 1 1 d .
H15 H 0.3205 0.2467 0.6984 0.043 Uiso 1 1 calc R
N21 N 0.7011(3) 0.6576(2) 0.55633(18) 0.0347(5) Uani 1 1 d .
C22 C 0.7072(3) 0.5234(3) 0.5962(2) 0.0368(6) Uani 1 1 d .
H22 H 0.8126 0.4549 0.5879 0.044 Uiso 1 1 calc R
C23 C 0.5682(3) 0.4783(3) 0.6490(2) 0.0347(6) Uani 1 1 d .
H23 H 0.5789 0.3814 0.6770 0.042 Uiso 1 1 calc R
C24 C 0.4137(3) 0.5760(2) 0.66052(19) 0.0277(5) Uani 1 1 d .
C25 C 0.4077(3) 0.7153(3) 0.6193(2) 0.0327(6) Uani 1 1 d .
H25 H 0.3042 0.7860 0.6267 0.039 Uiso 1 1 calc R
C26 C 0.5515(3) 0.7514(3) 0.5676(2) 0.0350(6) Uani 1 1 d .
H26 H 0.5440 0.8476 0.5386 0.042 Uiso 1 1 calc R
C27 C 0.2527(3) 0.5365(3) 0.7130(2) 0.0314(6) Uani 1 1 d .
H27A H 0.1821 0.6177 0.7489 0.038 Uiso 1 1 calc R
H27B H 0.1847 0.5190 0.6533 0.038 Uiso 1 1 calc R
C31 C 0.2562(3) 0.5271(2) 0.9729(2) 0.0271(5) Uani 1 1 d .
C32 C 0.3238(3) 0.6445(3) 0.9364(2) 0.0300(6) Uani 1 1 d .
H32 H 0.3912 0.6471 0.8687 0.036 Uiso 1 1 calc R
C33 C 0.2927(3) 0.7566(3) 0.9986(2) 0.0349(6) Uani 1 1 d .
H33 H 0.3372 0.8371 0.9727 0.042 Uiso 1 1 calc R
C34 C 0.1977(3) 0.7536(3) 1.0983(2) 0.0401(7) Uani 1 1 d .
H34 H 0.1767 0.8313 1.1408 0.048 Uiso 1 1 calc R
C35 C 0.1334(3) 0.6365(3) 1.1356(2) 0.0394(7) Uani 1 1 d .
H35 H 0.0683 0.6337 1.2043 0.047 Uiso 1 1 calc R
C36 C 0.1625(3) 0.5246(3) 1.0747(2) 0.0326(6) Uani 1 1 d .
H36 H 0.1186 0.4443 1.1019 0.039 Uiso 1 1 calc R
C41 C 1.0228(3) 0.9591(2) 0.33529(19) 0.0257(5) Uani 1 1 d .
C47 C 0.8921(3) 0.8918(2) 0.3974(2) 0.0271(5) Uani 1 1 d .
O41 O 0.9575(2) 0.77211(19) 0.46150(16) 0.0396(5) Uani 1 1 d .
H41 H 0.871(4) 0.740(3) 0.494(3) 0.048 Uiso 1 1 d .
O42 O 0.7383(2) 0.94043(17) 0.38934(15) 0.0323(4) Uani 1 1 d .
C42 C 0.9746(3) 1.0575(2) 0.2439(2) 0.0284(5) Uani 1 1 d .
H42 H 0.8583 1.0814 0.2224 0.034 Uiso 1 1 calc R
C43 C 1.0924(3) 1.1222(3) 0.1831(2) 0.0307(6) Uani 1 1 d .
H43 H 1.0574 1.1895 0.1198 0.037 Uiso 1 1 calc R
C44 C 1.2637(3) 1.0881(3) 0.2152(2) 0.0300(6) Uani 1 1 d .
O44 O 1.3852(2) 1.1465(2) 0.15968(17) 0.0397(5) Uani 1 1 d .
H44 H 1.340(4) 1.190(3) 0.095(3) 0.048 Uiso 1 1 d .
C45 C 1.3120(3) 0.9896(3) 0.3080(2) 0.0320(6) Uani 1 1 d .
H45 H 1.4274 0.9669 0.3312 0.038 Uiso 1 1 calc R
C46 C 1.1927(3) 0.9249(3) 0.3663(2) 0.0296(5) Uani 1 1 d .
H46 H 1.2273 0.8560 0.4287 0.035 Uiso 1 1 calc R

loop_
_atom_site_aniso_label
_atom_site_aniso_U_11
_atom_site_aniso_U_22
_atom_site_aniso_U_33
_atom_site_aniso_U_23
_atom_site_aniso_U_13
_atom_site_aniso_U_12
N11 0.0311(11) 0.0286(11) 0.0285(11) -0.0040(8) 0.0040(8) -0.0116(9)
C12 0.0250(11) 0.0307(13) 0.0292(13) -0.0021(10) 0.0036(9) -0.0106(10)
N13 0.0333(11) 0.0286(11) 0.0414(13) 0.0016(10) 0.0027(9) -0.0105(9)
C14 0.0387(15) 0.0254(13) 0.0537(17) -0.0083(12) 0.0077(12) -0.0116(11)
C15 0.0392(14) 0.0333(14) 0.0412(15) -0.0141(12) 0.0067(11) -0.0152(12)
N21 0.0371(12) 0.0331(12) 0.0330(12) 0.0025(9) 0.0037(9) -0.0114(10)
C22 0.0326(13) 0.0346(14) 0.0382(15) 0.0009(11) 0.0036(11) -0.0025(11)
C23 0.0372(14) 0.0275(13) 0.0374(14) 0.0036(11) -0.0009(11) -0.0079(11)
C24 0.0328(13) 0.0297(13) 0.0214(12) -0.0025(10) -0.0015(9) -0.0093(10)
C25 0.0349(13) 0.0289(13) 0.0310(13) -0.0049(11) 0.0031(10) -0.0018(10)
C26 0.0418(15) 0.0289(13) 0.0340(14) -0.0013(11) 0.0008(11) -0.0095(11)
C27 0.0326(13) 0.0340(13) 0.0282(13) -0.0012(10) -0.0019(10) -0.0098(11)
C31 0.0248(11) 0.0293(12) 0.0275(12) -0.0029(10) -0.0014(9) -0.0073(9)
C32 0.0272(12) 0.0333(13) 0.0308(13) -0.0052(11) 0.0005(10) -0.0095(10)
C33 0.0330(13) 0.0339(14) 0.0399(15) -0.0060(11) -0.0023(11) -0.0108(11)
C34 0.0370(14) 0.0429(16) 0.0443(16) -0.0190(13) -0.0007(12) -0.0100(12)
C35 0.0336(14) 0.0544(17) 0.0328(15) -0.0144(13) 0.0052(11) -0.0125(12)
C36 0.0290(12) 0.0408(14) 0.0300(13) -0.0035(11) 0.0027(10) -0.0137(11)
C41 0.0281(12) 0.0229(12) 0.0266(12) -0.0077(10) 0.0016(9) -0.0054(9)
C47 0.0301(13) 0.0227(12) 0.0286(13) -0.0061(10) 0.0002(10) -0.0056(10)
O41 0.0314(10) 0.0353(10) 0.0465(12) 0.0097(9) 0.0067(8) -0.0072(8)
O42 0.0272(9) 0.0290(9) 0.0398(10) -0.0015(8) 0.0005(7) -0.0065(7)
C42 0.0288(12) 0.0258(12) 0.0303(13) -0.0044(10) -0.0019(10) -0.0047(10)
C43 0.0325(13) 0.0274(12) 0.0304(13) 0.0014(10) -0.0012(10) -0.0062(10)
C44 0.0307(12) 0.0297(13) 0.0315(13) -0.0071(10) 0.0021(10) -0.0098(10)
O44 0.0313(10) 0.0465(12) 0.0411(11) 0.0067(9) 0.0011(8) -0.0157(8)
C45 0.0270(12) 0.0325(13) 0.0372(14) -0.0032(11) -0.0039(10) -0.0080(10)
C46 0.0337(13) 0.0288(13) 0.0257(13) -0.0025(10) -0.0025(10) -0.0066(10)

loop_
_atom_type_symbol
_atom_type_description
_atom_type_scat_dispersion_real
_atom_type_scat_dispersion_imag
_atom_type_scat_source
C C 0.0033 0.0016 'International Tables Vol C Tables 4.2.6.8 and 6.1.1.4'
H H 0.0000 0.0000 'International Tables Vol C Tables 4.2.6.8 and 6.1.1.4'
N N 0.0061 0.0033 'International Tables Vol C Tables 4.2.6.8 and 6.1.1.4'
O O 0.0106 0.0060 'International Tables Vol C Tables 4.2.6.8 and 6.1.1.4'

loop_
_geom_angle_atom_site_label_1
_geom_angle_atom_site_label_2
_geom_angle_atom_site_label_3
_geom_angle
C12 N11 C15 107.4(2)
C12 N11 C27 128.5(2)
C15 N11 C27 123.9(2)
N13 C12 N11 109.8(2)
N13 C12 C31 124.3(2)
N11 C12 C31 125.9(2)
C12 N13 C14 106.6(2)
C15 C14 N13 109.9(2)
C15 C14 H14 125.0
N13 C14 H14 125.0
C14 C15 N11 106.3(2)
C14 C15 H15 126.8
N11 C15 H15 126.8
C22 N21 C26 117.3(2)
N21 C22 C23 123.4(3)
N21 C22 H22 118.3
C23 C22 H22 118.3
C24 C23 C22 119.1(2)
C24 C23 H23 120.5
C22 C23 H23 120.5
C23 C24 C25 117.5(2)
C23 C24 C27 123.1(2)
C25 C24 C27 119.4(2)
C26 C25 C24 119.9(2)
C26 C25 H25 120.1
C24 C25 H25 120.1
N21 C26 C25 122.9(2)
N21 C26 H26 118.5
C25 C26 H26 118.5
N11 C27 C24 114.0(2)
N11 C27 H27A 108.8
C24 C27 H27A 108.8
N11 C27 H27B 108.8
C24 C27 H27B 108.8
H27A C27 H27B 107.7
C32 C31 C36 118.5(2)
C32 C31 C12 122.5(2)
C36 C31 C12 118.9(2)
C33 C32 C31 120.0(2)
C33 C32 H32 120.0
C31 C32 H32 120.0
C32 C33 C34 120.7(2)
C32 C33 H33 119.6
C34 C33 H33 119.6
C33 C34 C35 119.4(3)
C33 C34 H34 120.3
C35 C34 H34 120.3
C36 C35 C34 120.6(2)
C36 C35 H35 119.7
C34 C35 H35 119.7
C35 C36 C31 120.7(2)
C35 C36 H36 119.7
C31 C36 H36 119.7
C42 C41 C46 119.1(2)
C42 C41 C47 119.1(2)
C46 C41 C47 121.8(2)
O42 C47 O41 122.8(2)
O42 C47 C41 123.0(2)
O41 C47 C41 114.2(2)
C47 O41 H41 107(2)
C41 C42 C43 121.1(2)
C41 C42 H42 119.4
C43 C42 H42 119.4
C42 C43 C44 119.6(2)
C42 C43 H43 120.2
C44 C43 H43 120.2
O44 C44 C45 117.9(2)
O44 C44 C43 122.8(2)
C45 C44 C43 119.3(2)
C44 O44 H44 105.9(19)
C46 C45 C44 120.0(2)
C46 C45 H45 120.0
C44 C45 H45 120.0
C45 C46 C41 120.8(2)
C45 C46 H46 119.6
C41 C46 H46 119.6

loop_
_geom_bond_atom_site_label_1
_geom_bond_atom_site_label_2
_geom_bond_distance
N11 C12 1.365(3)
N11 C15 1.367(3)
N11 C27 1.455(3)
C12 N13 1.321(3)
C12 C31 1.461(3)
N13 C14 1.367(3)
C14 C15 1.347(4)
C14 H14 0.9500
C15 H15 0.9500
N21 C22 1.330(3)
N21 C26 1.332(3)
C22 C23 1.382(3)
C22 H22 0.9500
C23 C24 1.379(4)
C23 H23 0.9500
C24 C25 1.380(3)
C24 C27 1.511(3)
C25 C26 1.373(3)
C25 H25 0.9500
C26 H26 0.9500
C27 H27A 0.9900
C27 H27B 0.9900
C31 C32 1.396(3)
C31 C36 1.397(3)
C32 C33 1.376(3)
C32 H32 0.9500
C33 C34 1.380(4)
C33 H33 0.9500
C34 C35 1.380(4)
C34 H34 0.9500
C35 C36 1.365(4)
C35 H35 0.9500
C36 H36 0.9500
C41 C42 1.376(3)
C41 C46 1.386(3)
C41 C47 1.481(3)
C47 O42 1.214(3)
C47 O41 1.328(3)
O41 H41 0.87(3)
C42 C43 1.380(3)
C42 H42 0.9500
C43 C44 1.401(3)
C43 H43 0.9500
C44 O44 1.344(3)
C44 C45 1.388(3)
O44 H44 0.89(3)
C45 C46 1.377(3)
C45 H45 0.9500
C46 H46 0.9500

loop_
_geom_hbond_atom_site_label_D
_geom_hbond_atom_site_label_H
_geom_hbond_atom_site_label_A
_geom_hbond_distance_DH
_geom_hbond_distance_HA
_geom_hbond_distance_DA
_geom_hbond_angle_DHA
_geom_hbond_site_symmetry_A
O41 H41 N21 0.87(3) 1.82(3) 2.693(2) 174(3) .
O44 H44 N13 0.89(3) 1.78(3) 2.659(3) 166(3) 1_664

loop_
_geom_torsion_atom_site_label_1
_geom_torsion_atom_site_label_2
_geom_torsion_atom_site_label_3
_geom_torsion_atom_site_label_4
_geom_torsion
C15 N11 C12 N13 -0.5(3)
C27 N11 C12 N13 174.1(2)
C15 N11 C12 C31 -179.4(2)
C27 N11 C12 C31 -4.8(4)
N11 C12 N13 C14 0.4(3)
C31 C12 N13 C14 179.4(2)
C12 N13 C14 C15 -0.2(3)
N13 C14 C15 N11 -0.1(3)
C12 N11 C15 C14 0.3(3)
C27 N11 C15 C14 -174.6(2)
C26 N21 C22 C23 -0.8(4)
N21 C22 C23 C24 0.8(4)
C22 C23 C24 C25 -0.9(4)
C22 C23 C24 C27 177.6(2)
C23 C24 C25 C26 1.0(4)
C27 C24 C25 C26 -177.5(2)
C22 N21 C26 C25 1.0(4)
C24 C25 C26 N21 -1.1(4)
C12 N11 C27 C24 98.9(3)
C15 N11 C27 C24 -87.3(3)
C23 C24 C27 N11 28.5(3)
C25 C24 C27 N11 -153.0(2)
N13 C12 C31 C32 144.0(2)
N11 C12 C31 C32 -37.2(4)
N13 C12 C31 C36 -34.8(3)
N11 C12 C31 C36 144.0(2)
C36 C31 C32 C33 -2.2(4)
C12 C31 C32 C33 179.0(2)
C31 C32 C33 C34 1.2(4)
C32 C33 C34 C35 0.0(4)
C33 C34 C35 C36 -0.3(4)
C34 C35 C36 C31 -0.7(4)
C32 C31 C36 C35 1.9(4)
C12 C31 C36 C35 -179.2(2)
C42 C41 C47 O42 -17.6(4)
C46 C41 C47 O42 162.8(2)
C42 C41 C47 O41 161.3(2)
C46 C41 C47 O41 -18.3(3)
C46 C41 C42 C43 0.1(4)
C47 C41 C42 C43 -179.6(2)
C41 C42 C43 C44 -0.5(4)
C42 C43 C44 O44 179.8(2)
C42 C43 C44 C45 -0.1(4)
O44 C44 C45 C46 -178.8(2)
C43 C44 C45 C46 1.1(4)
C44 C45 C46 C41 -1.5(4)
C42 C41 C46 C45 0.9(4)
C47 C41 C46 C45 -179.4(2)

loop_
_cod_related_entry_id
_cod_related_entry_database
_cod_related_entry_code
1 ChemSpider 21149618
